data_1528091
loop_
_publ_author_name
'Stewner, F.'
'Hoppe, R.'

_publ_section_title
;
 Zur Kristallstruktur von Li Y O2
;
_journal_name_full 'Zeitschrift fuer Anorganische und Allgemeine Chemie'
_journal_page_first 250
_journal_page_last 261
_journal_volume 380
_journal_year 1971
_chemical_formula_sum 'O2 Y'
_chemical_name_systematic 'Li Y O2'
_space_group_IT_number 14
_symmetry_space_group_name_Hall '-P 2ybc'
_symmetry_space_group_name_H-M 'P 1 21/c 1'
_cell_angle_alpha 90
_cell_angle_beta 118.64
_cell_angle_gamma 90
_cell_formula_units_Z 4
_cell_length_a 6.116
_cell_length_b 6.189
_cell_length_c 6.197
_cell_volume 205.869
_citation_journal_id_ASTM ZAACAB
_cod_data_source_file Stewner_ZAACAB_1971_1913.cif
_cod_data_source_block O2Y1
_cod_original_cell_volume 205.8686
_cod_original_formula_sum 'O2 Y1'
_cod_database_code 1528091

loop_
_symmetry_equiv_pos_as_xyz
x,y,z
-x,y+1/2,-z+1/2
-x,-y,-z
x,-y-1/2,z-1/2

loop_
_atom_site_label
_atom_site_type_symbol
_atom_site_fract_x
_atom_site_fract_y
_atom_site_fract_z
_atom_site_occupancy
_atom_site_U_iso_or_equiv
O1 O-2 0.453 0.402 0.256 1 0.0
Y1 Y+3 0.238 0.1286 -0.0152 1 0.0
O2 O-2 -0.006 0.165 0.172 1 0.0
